data_7022388
loop_
_publ_author_name
'Mosalkova, Anastasiya P.'
'Voitekhovich, Sergei V.'
'Lyakhov, Alexander S.'
'Ivashkevich, Ludmila S.'
'Lach, Jochen'
'Kersting, Berthold'
'Gaponik, Pavel N.'
'Ivashkevich, Oleg A.'

_publ_section_title
;
 2-tert-Butyl-5-(2-pyridyl)-2H-tetrazole as a chelating ligand in the
 direct synthesis of novel Cu(II) and heterobimetallic Cu(II)/Mn(II)
 complexes.
;
_journal_issue 8
_journal_name_full 'Dalton transactions (Cambridge, England : 2003)'
_journal_page_first 2985
_journal_page_last 2997
_journal_paper_doi 10.1039/c2dt32512h
_journal_volume 42
_journal_year 2013
_chemical_formula_moiety 'C20 H28 Cu N10 O, 2(Cl O4)'
_chemical_formula_sum 'C20 H28 Cl2 Cu N10 O9'
_chemical_formula_weight 686.96
_chemical_name_systematic
;
?
;
_space_group_IT_number 15
_symmetry_cell_setting monoclinic
_symmetry_space_group_name_Hall '-C 2yc'
_symmetry_space_group_name_H-M 'C 1 2/c 1'
_atom_sites_solution_hydrogens geom
_atom_sites_solution_primary direct
_atom_sites_solution_secondary difmap
_audit_creation_method SHELXL-97
_cell_angle_alpha 90.00
_cell_angle_beta 95.384(2)
_cell_angle_gamma 90.00
_cell_formula_units_Z 4
_cell_length_a 26.510(2)
_cell_length_b 6.9403(6)
_cell_length_c 15.2164(13)
_cell_measurement_reflns_used 2873
_cell_measurement_temperature 100(2)
_cell_measurement_theta_max 28.57
_cell_measurement_theta_min 2.69
_cell_volume 2787.3(4)
_computing_cell_refinement 'SAINT (Bruker, 2010)'
_computing_data_collection 'APEX2 (Bruker, 2010)'
_computing_data_reduction 'SAINT (Bruker, 2010)'
_computing_molecular_graphics 'PLATON (Spek, 2009)'
_computing_publication_material
;
SHELXL-97 (Sheldrick, 2008),
PLATON (Spek, 2009)
;
_computing_structure_refinement 'SHELXL-97 (Sheldrick, 2008)'
_computing_structure_solution 'SIR2004 (Burla et al., 2005)'
_diffrn_ambient_temperature 100(2)
_diffrn_measured_fraction_theta_full 0.998
_diffrn_measured_fraction_theta_max 0.998
_diffrn_measurement_device_type 'Bruker APEX-II CCD'
_diffrn_measurement_method '\f and \w scans'
_diffrn_radiation_monochromator graphite
_diffrn_radiation_source 'fine-focus sealed tube'
_diffrn_radiation_type MoK\a
_diffrn_radiation_wavelength 0.71073
_diffrn_reflns_av_R_equivalents 0.0467
_diffrn_reflns_av_sigmaI/netI 0.0404
_diffrn_reflns_limit_h_max 32
_diffrn_reflns_limit_h_min -34
_diffrn_reflns_limit_k_max 9
_diffrn_reflns_limit_k_min -9
_diffrn_reflns_limit_l_max 19
_diffrn_reflns_limit_l_min -19
_diffrn_reflns_number 13549
_diffrn_reflns_theta_full 27.50
_diffrn_reflns_theta_max 27.50
_diffrn_reflns_theta_min 2.69
_diffrn_standards_number 0
_exptl_absorpt_coefficient_mu 1.044
_exptl_absorpt_correction_T_max 0.9794
_exptl_absorpt_correction_T_min 0.8184
_exptl_absorpt_correction_type multi-scan
_exptl_absorpt_process_details 'SADABS (Bruker, 2008)'
_exptl_crystal_colour green
_exptl_crystal_density_diffrn 1.637
_exptl_crystal_density_method 'not measured'
_exptl_crystal_description lamina
_exptl_crystal_F_000 1412
_exptl_crystal_size_max 0.20
_exptl_crystal_size_mid 0.20
_exptl_crystal_size_min 0.02
_refine_diff_density_max 0.406
_refine_diff_density_min -0.486
_refine_diff_density_rms 0.071
_refine_ls_extinction_method none
_refine_ls_goodness_of_fit_ref 1.014
_refine_ls_hydrogen_treatment mixed
_refine_ls_matrix_type full
_refine_ls_number_parameters 198
_refine_ls_number_reflns 3191
_refine_ls_number_restraints 0
_refine_ls_restrained_S_all 1.014
_refine_ls_R_factor_all 0.0583
_refine_ls_R_factor_gt 0.0345
_refine_ls_shift/su_max 0.001
_refine_ls_shift/su_mean 0.000
_refine_ls_structure_factor_coef Fsqd
_refine_ls_weighting_details 'calc w=1/[\s^2^(Fo^2^)+(0.0398P)^2^+2.5447P] where P=(Fo^2^+2Fc^2^)/3'
_refine_ls_weighting_scheme calc
_refine_ls_wR_factor_gt 0.0764
_refine_ls_wR_factor_ref 0.0851
_reflns_number_gt 2376
_reflns_number_total 3191
_reflns_threshold_expression I>2\s(I)
_cod_data_source_file c2dt32512h.txt
_cod_data_source_block 3
_cod_original_cell_volume 2787.2(4)
_cod_original_sg_symbol_H-M 'C 2/c'
_cod_database_code 7022388

loop_
_symmetry_equiv_pos_as_xyz
'x, y, z'
'-x, y, -z+1/2'
'x+1/2, y+1/2, z'
'-x+1/2, y+1/2, -z+1/2'
'-x, -y, -z'
'x, -y, z-1/2'
'-x+1/2, -y+1/2, -z'
'x+1/2, -y+1/2, z-1/2'

loop_
_atom_site_label
_atom_site_type_symbol
_atom_site_fract_x
_atom_site_fract_y
_atom_site_fract_z
_atom_site_U_iso_or_equiv
_atom_site_adp_type
_atom_site_occupancy
_atom_site_symmetry_multiplicity
_atom_site_calc_flag
_atom_site_refinement_flags
Cu1 Cu 0.5000 0.22839(6) 0.2500 0.01147(11) Uani 1 2 d S
Cl1 Cl 0.62838(2) 0.71978(8) 0.31619(4) 0.01707(14) Uani 1 1 d .
O1 O 0.63367(9) 0.9019(3) 0.35940(13) 0.0408(6) Uani 1 1 d .
O2 O 0.57556(6) 0.6587(3) 0.31226(13) 0.0277(4) Uani 1 1 d .
O3 O 0.65929(6) 0.5780(2) 0.36436(11) 0.0234(4) Uani 1 1 d .
O4 O 0.64229(7) 0.7352(3) 0.22734(11) 0.0316(5) Uani 1 1 d .
N1 N 0.60424(7) 0.2379(3) 0.07333(12) 0.0136(4) Uani 1 1 d .
N2 N 0.63638(7) 0.2354(3) 0.14654(12) 0.0127(4) Uani 1 1 d .
C1 C 0.69296(8) 0.2267(3) 0.14255(15) 0.0140(5) Uani 1 1 d .
C2 C 0.70768(9) 0.4084(3) 0.09440(15) 0.0180(5) Uani 1 1 d .
H2A H 0.6902 0.4098 0.0347 0.027 Uiso 1 1 calc R
H2B H 0.7444 0.4097 0.0909 0.027 Uiso 1 1 calc R
H2C H 0.6978 0.5224 0.1268 0.027 Uiso 1 1 calc R
C3 C 0.70369(9) 0.0451(3) 0.09088(16) 0.0190(5) Uani 1 1 d .
H3A H 0.6917 -0.0680 0.1214 0.028 Uiso 1 1 calc R
H3B H 0.7402 0.0339 0.0866 0.028 Uiso 1 1 calc R
H3C H 0.6860 0.0529 0.0315 0.028 Uiso 1 1 calc R
C4 C 0.71732(8) 0.2191(3) 0.23698(14) 0.0156(5) Uani 1 1 d .
H4A H 0.7083 0.3353 0.2686 0.023 Uiso 1 1 calc R
H4B H 0.7542 0.2120 0.2367 0.023 Uiso 1 1 calc R
H4C H 0.7051 0.1050 0.2666 0.023 Uiso 1 1 calc R
N3 N 0.61494(7) 0.2392(3) 0.22086(12) 0.0145(4) Uani 1 1 d .
N4 N 0.56556(7) 0.2448(3) 0.19617(12) 0.0135(4) Uani 1 1 d .
C5 C 0.56012(8) 0.2438(3) 0.10722(14) 0.0120(4) Uani 1 1 d .
C6 C 0.50884(8) 0.2497(3) 0.06234(14) 0.0120(4) Uani 1 1 d .
N7 N 0.47295(7) 0.2520(3) 0.12061(12) 0.0122(4) Uani 1 1 d .
C8 C 0.42415(8) 0.2618(3) 0.08762(15) 0.0146(5) Uani 1 1 d .
H8 H 0.3984 0.2641 0.1271 0.018 Uiso 1 1 calc R
C9 C 0.41042(9) 0.2688(3) -0.00266(15) 0.0159(5) Uani 1 1 d .
H9 H 0.3757 0.2766 -0.0243 0.019 Uiso 1 1 calc R
C10 C 0.44738(9) 0.2643(3) -0.06120(16) 0.0168(5) Uani 1 1 d .
H10 H 0.4384 0.2681 -0.1231 0.020 Uiso 1 1 calc R
C11 C 0.49816(9) 0.2541(3) -0.02743(15) 0.0163(5) Uani 1 1 d .
H11 H 0.5245 0.2503 -0.0656 0.020 Uiso 1 1 calc R
O1W O 0.5000 -0.0872(4) 0.2500 0.0211(6) Uani 1 2 d S
H1W H 0.5239(11) -0.157(5) 0.265(2) 0.048(10) Uiso 1 1 d .

loop_
_atom_site_aniso_label
_atom_site_aniso_U_11
_atom_site_aniso_U_22
_atom_site_aniso_U_33
_atom_site_aniso_U_23
_atom_site_aniso_U_13
_atom_site_aniso_U_12
Cu1 0.0074(2) 0.0188(2) 0.00827(19) 0.000 0.00104(14) 0.000
Cl1 0.0162(3) 0.0197(3) 0.0158(3) 0.0014(2) 0.0038(2) 0.0006(2)
O1 0.0690(16) 0.0186(10) 0.0347(12) -0.0032(9) 0.0053(11) -0.0010(10)
O2 0.0115(9) 0.0314(10) 0.0410(12) 0.0144(9) 0.0073(8) 0.0038(7)
O3 0.0176(9) 0.0269(10) 0.0243(10) 0.0022(7) -0.0046(8) 0.0037(7)
O4 0.0213(10) 0.0595(13) 0.0148(9) 0.0044(9) 0.0054(8) -0.0014(9)
N1 0.0087(9) 0.0208(10) 0.0110(9) -0.0003(8) -0.0010(7) -0.0003(8)
N2 0.0091(9) 0.0173(10) 0.0117(9) 0.0009(8) 0.0014(7) -0.0006(7)
C1 0.0053(10) 0.0215(12) 0.0153(11) 0.0009(9) 0.0024(9) -0.0005(9)
C2 0.0130(13) 0.0251(13) 0.0161(13) 0.0035(10) 0.0018(10) -0.0030(9)
C3 0.0111(12) 0.0270(13) 0.0192(13) -0.0031(10) 0.0027(10) 0.0013(10)
C4 0.0087(11) 0.0255(12) 0.0127(11) 0.0006(9) 0.0016(9) -0.0001(9)
N3 0.0095(10) 0.0217(10) 0.0128(9) 0.0010(8) 0.0039(7) -0.0013(8)
N4 0.0092(9) 0.0190(10) 0.0121(9) 0.0007(8) 0.0006(7) -0.0002(8)
C5 0.0106(11) 0.0130(11) 0.0125(10) 0.0006(9) 0.0014(8) -0.0005(8)
C6 0.0098(11) 0.0130(11) 0.0133(11) -0.0002(9) 0.0007(8) 0.0015(8)
N7 0.0096(9) 0.0156(10) 0.0114(9) -0.0006(8) 0.0013(7) 0.0006(7)
C8 0.0107(11) 0.0156(11) 0.0176(11) -0.0009(9) 0.0020(9) 0.0005(9)
C9 0.0098(11) 0.0193(12) 0.0177(12) -0.0008(9) -0.0023(9) 0.0007(9)
C10 0.0183(12) 0.0188(12) 0.0129(11) 0.0008(10) -0.0009(9) 0.0009(10)
C11 0.0159(12) 0.0213(12) 0.0117(11) -0.0005(9) 0.0022(9) 0.0011(10)
O1W 0.0155(14) 0.0195(13) 0.0269(15) 0.000 -0.0050(12) 0.000

loop_
_atom_type_symbol
_atom_type_description
_atom_type_scat_dispersion_real
_atom_type_scat_dispersion_imag
_atom_type_scat_source
C C 0.0033 0.0016 'International Tables Vol C Tables 4.2.6.8 and 6.1.1.4'
H H 0.0000 0.0000 'International Tables Vol C Tables 4.2.6.8 and 6.1.1.4'
N N 0.0061 0.0033 'International Tables Vol C Tables 4.2.6.8 and 6.1.1.4'
O O 0.0106 0.0060 'International Tables Vol C Tables 4.2.6.8 and 6.1.1.4'
Cl Cl 0.1484 0.1585 'International Tables Vol C Tables 4.2.6.8 and 6.1.1.4'
Cu Cu 0.3201 1.2651 'International Tables Vol C Tables 4.2.6.8 and 6.1.1.4'

loop_
_geom_angle_atom_site_label_1
_geom_angle_atom_site_label_2
_geom_angle_atom_site_label_3
_geom_angle
_geom_angle_site_symmetry_1
_geom_angle_site_symmetry_3
N4 Cu1 N4 173.46(11) . 2_655
N4 Cu1 N7 98.70(7) . 2_655
N4 Cu1 N7 80.77(7) 2_655 2_655
N4 Cu1 N7 80.78(7) . .
N4 Cu1 N7 98.69(7) 2_655 .
N7 Cu1 N7 170.79(10) 2_655 .
N4 Cu1 O1W 93.27(5) . .
N4 Cu1 O1W 93.27(5) 2_655 .
N7 Cu1 O1W 94.61(5) 2_655 .
N7 Cu1 O1W 94.61(5) . .
O1 Cl1 O4 110.17(12) . .
O1 Cl1 O3 110.19(12) . .
O4 Cl1 O3 110.27(11) . .
O1 Cl1 O2 109.22(13) . .
O4 Cl1 O2 108.23(11) . .
O3 Cl1 O2 108.73(10) . .
C5 N1 N2 101.14(17) . .
N3 N2 N1 115.08(18) . .
N3 N2 C1 123.24(18) . .
N1 N2 C1 121.68(17) . .
N2 C1 C4 107.41(17) . .
N2 C1 C3 106.74(18) . .
C4 C1 C3 112.04(19) . .
N2 C1 C2 106.61(18) . .
C4 C1 C2 112.16(19) . .
C3 C1 C2 111.49(19) . .
C1 C2 H2A 109.5 . .
C1 C2 H2B 109.5 . .
H2A C2 H2B 109.5 . .
C1 C2 H2C 109.5 . .
H2A C2 H2C 109.5 . .
H2B C2 H2C 109.5 . .
C1 C3 H3A 109.5 . .
C1 C3 H3B 109.5 . .
H3A C3 H3B 109.5 . .
C1 C3 H3C 109.5 . .
H3A C3 H3C 109.5 . .
H3B C3 H3C 109.5 . .
C1 C4 H4A 109.5 . .
C1 C4 H4B 109.5 . .
H4A C4 H4B 109.5 . .
C1 C4 H4C 109.5 . .
H4A C4 H4C 109.5 . .
H4B C4 H4C 109.5 . .
N2 N3 N4 104.59(17) . .
N3 N4 C5 107.08(18) . .
N3 N4 Cu1 139.16(15) . .
C5 N4 Cu1 113.40(15) . .
N1 C5 N4 112.12(19) . .
N1 C5 C6 129.5(2) . .
N4 C5 C6 118.4(2) . .
N7 C6 C11 123.9(2) . .
N7 C6 C5 111.85(19) . .
C11 C6 C5 124.2(2) . .
C8 N7 C6 117.68(19) . .
C8 N7 Cu1 127.14(15) . .
C6 N7 Cu1 115.13(14) . .
N7 C8 C9 121.7(2) . .
N7 C8 H8 119.2 . .
C9 C8 H8 119.2 . .
C10 C9 C8 120.0(2) . .
C10 C9 H9 120.0 . .
C8 C9 H9 120.0 . .
C9 C10 C11 118.7(2) . .
C9 C10 H10 120.7 . .
C11 C10 H10 120.7 . .
C6 C11 C10 118.0(2) . .
C6 C11 H11 121.0 . .
C10 C11 H11 121.0 . .
Cu1 O1W H1W 127(2) . .

loop_
_geom_bond_atom_site_label_1
_geom_bond_atom_site_label_2
_geom_bond_distance
_geom_bond_site_symmetry_2
Cu1 N4 1.9928(19) .
Cu1 N4 1.9929(19) 2_655
Cu1 N7 2.0377(18) 2_655
Cu1 N7 2.0377(18) .
Cu1 O1W 2.190(3) .
Cl1 O1 1.4255(19) .
Cl1 O4 1.4383(18) .
Cl1 O3 1.4366(17) .
Cl1 O2 1.4589(18) .
N1 C5 1.322(3) .
N1 N2 1.338(3) .
N2 N3 1.313(2) .
N2 C1 1.508(3) .
C1 C4 1.520(3) .
C1 C3 1.526(3) .
C1 C2 1.528(3) .
C2 H2A 0.9800 .
C2 H2B 0.9800 .
C2 H2C 0.9800 .
C3 H3A 0.9800 .
C3 H3B 0.9800 .
C3 H3C 0.9800 .
C4 H4A 0.9800 .
C4 H4B 0.9800 .
C4 H4C 0.9800 .
N3 N4 1.328(3) .
N4 C5 1.348(3) .
C5 C6 1.463(3) .
C6 N7 1.360(3) .
C6 C11 1.369(3) .
N7 C8 1.345(3) .
C8 C9 1.389(3) .
C8 H8 0.9500 .
C9 C10 1.385(3) .
C9 H9 0.9500 .
C10 C11 1.397(3) .
C10 H10 0.9500 .
C11 H11 0.9500 .
O1W H1W 0.82(3) .

loop_
_geom_hbond_atom_site_label_D
_geom_hbond_atom_site_label_H
_geom_hbond_atom_site_label_A
_geom_hbond_distance_DH
_geom_hbond_distance_HA
_geom_hbond_distance_DA
_geom_hbond_angle_DHA
_geom_hbond_site_symmetry_A
O1W H1W O2 0.82(3) 1.96(3) 2.769(2) 173(3) 1_545
C3 H3A O4 0.98 2.56 3.496(3) 159. 1_545
C8 H8 N3 0.95 2.38 3.187(3) 143. 2_655
C10 H10 O4 0.95 2.54 3.304(3) 138. 5_665
C11 H11 O2 0.95 2.48 3.386(3) 159. 6_565

loop_
_geom_torsion_atom_site_label_1
_geom_torsion_atom_site_label_2
_geom_torsion_atom_site_label_3
_geom_torsion_atom_site_label_4
_geom_torsion
_geom_torsion_site_symmetry_1
C5 N1 N2 N3 0.0(2) .
C5 N1 N2 C1 179.40(18) .
N3 N2 C1 C4 1.2(3) .
N1 N2 C1 C4 -178.10(19) .
N3 N2 C1 C3 121.5(2) .
N1 N2 C1 C3 -57.8(2) .
N3 N2 C1 C2 -119.2(2) .
N1 N2 C1 C2 61.5(2) .
N1 N2 N3 N4 -0.1(2) .
C1 N2 N3 N4 -179.43(18) .
N2 N3 N4 C5 0.1(2) .
N2 N3 N4 Cu1 172.30(17) .
N7 Cu1 N4 N3 11.5(2) 2_655
N7 Cu1 N4 N3 -177.8(2) .
O1W Cu1 N4 N3 -83.6(2) .
N7 Cu1 N4 C5 -176.57(15) 2_655
N7 Cu1 N4 C5 -5.88(15) .
O1W Cu1 N4 C5 88.26(14) .
N2 N1 C5 N4 0.0(2) .
N2 N1 C5 C6 179.8(2) .
N3 N4 C5 N1 -0.1(2) .
Cu1 N4 C5 N1 -174.53(14) .
N3 N4 C5 C6 -179.85(18) .
Cu1 N4 C5 C6 5.7(2) .
N1 C5 C6 N7 179.1(2) .
N4 C5 C6 N7 -1.1(3) .
N1 C5 C6 C11 -1.4(4) .
N4 C5 C6 C11 178.4(2) .
C11 C6 N7 C8 -1.0(3) .
C5 C6 N7 C8 178.53(18) .
C11 C6 N7 Cu1 176.57(17) .
C5 C6 N7 Cu1 -3.9(2) .
N4 Cu1 N7 C8 -177.26(19) .
N4 Cu1 N7 C8 -3.86(19) 2_655
O1W Cu1 N7 C8 90.17(17) .
N4 Cu1 N7 C6 5.47(15) .
N4 Cu1 N7 C6 178.88(15) 2_655
O1W Cu1 N7 C6 -87.10(14) .
C6 N7 C8 C9 0.2(3) .
Cu1 N7 C8 C9 -176.97(16) .
N7 C8 C9 C10 0.4(3) .
C8 C9 C10 C11 -0.4(3) .
N7 C6 C11 C10 1.0(3) .
C5 C6 C11 C10 -178.5(2) .
C9 C10 C11 C6 -0.2(3) .
